data_4316276
loop_
_publ_author_name
'Lei Chu'
'Kenneth I. Hardcastle'
'Cora E. MacBeth'

_publ_contact_author_address
;
Department of Chemistry 
Emory University             
1515 Dickey Drive 
Atlanta, GA 30306
;
_publ_contact_author_email cmacbet@emory.edu
_publ_contact_author_name 'Cora E. MacBeth'
_publ_contact_author_phone 404-727-7033
_publ_section_title
;
 Transition Metal Complexes Supported by a Neutral Tetraamine Ligand
 Containing N,N-dimethylaniline Units
;
_journal_name_full 'Inorganic Chemistry'
_journal_page_first 7521
_journal_page_last 7529
_journal_paper_doi 10.1021/ic1008347
_journal_volume 49
_journal_year 2010
_chemical_formula_sum 'C50 H53 B Cl N5 Ni'
_chemical_formula_weight 828.94
_chemical_name_systematic
; 
 ? 
;
_space_group_IT_number 14
_symmetry_cell_setting monoclinic
_symmetry_space_group_name_Hall '-P 2yn'
_symmetry_space_group_name_H-M 'P 1 21/n 1'
_atom_sites_solution_hydrogens geom
_atom_sites_solution_primary direct
_atom_sites_solution_secondary difmap
_audit_creation_method SHELXL-97
_cell_angle_alpha 90.00
_cell_angle_beta 96.055(2)
_cell_angle_gamma 90.00
_cell_formula_units_Z 4
_cell_length_a 12.5069(17)
_cell_length_b 18.029(2)
_cell_length_c 19.301(3)
_cell_measurement_reflns_used 1419
_cell_measurement_temperature 173(2)
_cell_measurement_theta_max 16.94
_cell_measurement_theta_min 2.26
_cell_volume 4327.8(10)
_computing_cell_refinement 'Bruker SMART'
_computing_data_collection 'Bruker SMART'
_computing_data_reduction 'Bruker SAINT'
_computing_molecular_graphics 'Bruker SHELXTL'
_computing_publication_material 'Bruker SHELXTL'
_computing_structure_refinement 'SHELXL-97 (Sheldrick, 1997)'
_computing_structure_solution 'SHELXS-97 (Sheldrick, 1990)'
_diffrn_ambient_temperature 173(2)
_diffrn_measured_fraction_theta_full 0.993
_diffrn_measured_fraction_theta_max 0.993
_diffrn_measurement_device_type 'CCD area detector'
_diffrn_measurement_method 'phi and omega scans'
_diffrn_radiation_monochromator graphite
_diffrn_radiation_source 'fine-focus sealed tube'
_diffrn_radiation_type MoK\a
_diffrn_radiation_wavelength 0.71073
_diffrn_reflns_av_R_equivalents 0.2141
_diffrn_reflns_av_sigmaI/netI 0.1621
_diffrn_reflns_limit_h_max 15
_diffrn_reflns_limit_h_min -15
_diffrn_reflns_limit_k_max 22
_diffrn_reflns_limit_k_min -22
_diffrn_reflns_limit_l_max 24
_diffrn_reflns_limit_l_min -24
_diffrn_reflns_number 60714
_diffrn_reflns_theta_full 26.77
_diffrn_reflns_theta_max 26.77
_diffrn_reflns_theta_min 1.55
_exptl_absorpt_coefficient_mu 0.551
_exptl_absorpt_correction_T_max 0.9730
_exptl_absorpt_correction_T_min 0.9219
_exptl_absorpt_correction_type multi-scan
_exptl_absorpt_process_details SADABS
_exptl_crystal_colour orange
_exptl_crystal_density_diffrn 1.272
_exptl_crystal_density_method 'not measured'
_exptl_crystal_description rod
_exptl_crystal_F_000 1752
_exptl_crystal_size_max 0.15
_exptl_crystal_size_mid 0.06
_exptl_crystal_size_min 0.05
_refine_diff_density_max 0.445
_refine_diff_density_min -0.455
_refine_diff_density_rms 0.081
_refine_ls_extinction_method none
_refine_ls_goodness_of_fit_ref 1.019
_refine_ls_hydrogen_treatment constr
_refine_ls_matrix_type full
_refine_ls_number_parameters 515
_refine_ls_number_reflns 9157
_refine_ls_number_restraints 0
_refine_ls_restrained_S_all 1.019
_refine_ls_R_factor_all 0.1734
_refine_ls_R_factor_gt 0.0670
_refine_ls_shift/su_max 0.000
_refine_ls_shift/su_mean 0.000
_refine_ls_structure_factor_coef Fsqd
_refine_ls_weighting_details 'calc w=1/[\s^2^(Fo^2^)+(0.0416P)^2^+0.0000P] where P=(Fo^2^+2Fc^2^)/3'
_refine_ls_weighting_scheme calc
_refine_ls_wR_factor_gt 0.1137
_refine_ls_wR_factor_ref 0.1443
_reflns_number_gt 4313
_reflns_number_total 9157
_reflns_threshold_expression >2sigma(I)
_cod_data_source_file ic1008347_si_007.cif
_cod_data_source_block lc2_090s
_cod_depositor_comments
;
The following automatic conversions were performed:

'_symmetry_cell_setting' value 'Monoclinic' changed to 'monoclinic'
according to the built-in table from CIF Core dictionary named
'cif_core.dic' version 2.4.1 from 2010-06-29.

Automatic conversion script
Id: cif_fix_values 1646 2011-03-28 12:23:43Z adriana 
;
_cod_database_code 4316276

loop_
_symmetry_equiv_pos_as_xyz
'x, y, z'
'-x+1/2, y+1/2, -z+1/2'
'-x, -y, -z'
'x-1/2, -y-1/2, z-1/2'

loop_
_atom_site_label
_atom_site_type_symbol
_atom_site_fract_x
_atom_site_fract_y
_atom_site_fract_z
_atom_site_U_iso_or_equiv
_atom_site_adp_type
_atom_site_occupancy
_atom_site_symmetry_multiplicity
_atom_site_calc_flag
_atom_site_refinement_flags
_atom_site_disorder_assembly
_atom_site_disorder_group
B1 B 0.2788(4) 0.1471(3) 0.3703(2) 0.0257(12) Uani 1 1 d . . .
C1 C 0.7384(3) 0.2066(2) 0.4750(2) 0.0268(10) Uani 1 1 d . . .
C2 C 0.6755(3) 0.1603(2) 0.4302(2) 0.0332(11) Uani 1 1 d . . .
H2 H 0.6303 0.1810 0.3925 0.040 Uiso 1 1 calc R . .
C3 C 0.6778(3) 0.0848(2) 0.4399(2) 0.0349(11) Uani 1 1 d . . .
H3 H 0.6355 0.0534 0.4083 0.042 Uiso 1 1 calc R . .
C4 C 0.7410(3) 0.0547(2) 0.4951(2) 0.0381(12) Uani 1 1 d . . .
H4 H 0.7408 0.0026 0.5024 0.046 Uiso 1 1 calc R . .
C5 C 0.8049(3) 0.0996(2) 0.5401(2) 0.0338(11) Uani 1 1 d . . .
H5 H 0.8483 0.0785 0.5784 0.041 Uiso 1 1 calc R . .
C6 C 0.8057(3) 0.1753(2) 0.5293(2) 0.0273(10) Uani 1 1 d . . .
C7 C 0.9855(4) 0.1896(3) 0.5900(3) 0.0501(14) Uani 1 1 d . . .
H7A H 0.9779 0.1464 0.6200 0.075 Uiso 1 1 calc R . .
H7B H 1.0347 0.2254 0.6146 0.075 Uiso 1 1 calc R . .
H7C H 1.0144 0.1737 0.5472 0.075 Uiso 1 1 calc R . .
C8 C 0.8336(4) 0.2414(3) 0.6392(2) 0.0518(15) Uani 1 1 d . . .
H8A H 0.7597 0.2597 0.6295 0.078 Uiso 1 1 calc R . .
H8B H 0.8779 0.2794 0.6648 0.078 Uiso 1 1 calc R . .
H8C H 0.8339 0.1962 0.6673 0.078 Uiso 1 1 calc R . .
C9 C 0.6601(3) 0.3245(2) 0.5096(2) 0.0264(10) Uani 1 1 d . . .
C10 C 0.5581(4) 0.2969(3) 0.5144(2) 0.0382(12) Uani 1 1 d . . .
H18 H 0.5375 0.2504 0.4940 0.046 Uiso 1 1 calc R . .
C11 C 0.4862(4) 0.3369(3) 0.5490(3) 0.0534(15) Uani 1 1 d . . .
H19 H 0.4154 0.3187 0.5514 0.064 Uiso 1 1 calc R . .
C12 C 0.5172(4) 0.4033(3) 0.5800(3) 0.0693(19) Uani 1 1 d . . .
H20 H 0.4676 0.4313 0.6033 0.083 Uiso 1 1 calc R . .
C13 C 0.6202(4) 0.4291(3) 0.5773(3) 0.0577(16) Uani 1 1 d . . .
H21 H 0.6412 0.4748 0.5991 0.069 Uiso 1 1 calc R . .
C14 C 0.6936(4) 0.3895(2) 0.5433(2) 0.0327(11) Uani 1 1 d . . .
C15 C 0.8496(4) 0.4423(3) 0.6126(2) 0.0483(14) Uani 1 1 d . . .
H23A H 0.8169 0.4903 0.6213 0.073 Uiso 1 1 calc R . .
H23B H 0.9277 0.4482 0.6138 0.073 Uiso 1 1 calc R . .
H23C H 0.8335 0.4069 0.6486 0.073 Uiso 1 1 calc R . .
C16 C 0.8095(4) 0.4755(2) 0.4916(2) 0.0462(13) Uani 1 1 d . . .
H24A H 0.7794 0.4587 0.4454 0.069 Uiso 1 1 calc R . .
H24B H 0.8845 0.4907 0.4900 0.069 Uiso 1 1 calc R . .
H24C H 0.7678 0.5177 0.5060 0.069 Uiso 1 1 calc R . .
C17 C 0.7244(3) 0.3127(2) 0.3955(2) 0.0240(10) Uani 1 1 d . . .
C18 C 0.6236(3) 0.3199(2) 0.3573(2) 0.0321(11) Uani 1 1 d . . .
H10 H 0.5605 0.3099 0.3790 0.039 Uiso 1 1 calc R . .
C19 C 0.6149(4) 0.3414(2) 0.2883(2) 0.0405(13) Uani 1 1 d . . .
H11 H 0.5462 0.3463 0.2626 0.049 Uiso 1 1 calc R . .
C20 C 0.7069(4) 0.3558(2) 0.2568(2) 0.0419(13) Uani 1 1 d . . .
H12 H 0.7015 0.3688 0.2089 0.050 Uiso 1 1 calc R . .
C21 C 0.8062(4) 0.3513(2) 0.2945(2) 0.0406(12) Uani 1 1 d . . .
H13 H 0.8688 0.3627 0.2727 0.049 Uiso 1 1 calc R . .
C22 C 0.8158(3) 0.3304(2) 0.3640(2) 0.0270(10) Uani 1 1 d . . .
C23 C 0.9931(4) 0.3870(3) 0.3871(2) 0.0521(14) Uani 1 1 d . . .
H16A H 1.0177 0.3761 0.3416 0.078 Uiso 1 1 calc R . .
H16B H 1.0553 0.3899 0.4224 0.078 Uiso 1 1 calc R . .
H16C H 0.9549 0.4346 0.3848 0.078 Uiso 1 1 calc R . .
C24 C 0.9707(4) 0.2533(3) 0.3954(2) 0.0450(13) Uani 1 1 d . . .
H15A H 0.9222 0.2135 0.4069 0.068 Uiso 1 1 calc R . .
H15B H 1.0385 0.2496 0.4258 0.068 Uiso 1 1 calc R . .
H15C H 0.9851 0.2485 0.3467 0.068 Uiso 1 1 calc R . .
C25 C 0.3743(3) 0.1117(2) 0.3281(2) 0.0250(10) Uani 1 1 d . . .
C26 C 0.3941(3) 0.0347(2) 0.3258(2) 0.0260(10) Uani 1 1 d . . .
H26 H 0.3494 0.0020 0.3485 0.031 Uiso 1 1 calc R . .
C27 C 0.4762(3) 0.0049(2) 0.2916(2) 0.0328(11) Uani 1 1 d . . .
H27 H 0.4865 -0.0473 0.2916 0.039 Uiso 1 1 calc R . .
C28 C 0.5431(3) 0.0497(3) 0.2576(2) 0.0347(12) Uani 1 1 d . . .
H28 H 0.5987 0.0289 0.2338 0.042 Uiso 1 1 calc R . .
C29 C 0.5276(3) 0.1248(3) 0.2589(2) 0.0354(12) Uani 1 1 d . . .
H29 H 0.5734 0.1567 0.2362 0.043 Uiso 1 1 calc R . .
C30 C 0.4450(3) 0.1551(2) 0.2933(2) 0.0295(11) Uani 1 1 d . . .
H30 H 0.4363 0.2074 0.2932 0.035 Uiso 1 1 calc R . .
C31 C 0.1695(3) 0.0947(2) 0.3576(2) 0.0273(11) Uani 1 1 d . . .
C32 C 0.1393(4) 0.0597(2) 0.2932(2) 0.0385(12) Uani 1 1 d . . .
H32 H 0.1854 0.0643 0.2573 0.046 Uiso 1 1 calc R . .
C33 C 0.0459(4) 0.0192(3) 0.2798(3) 0.0441(13) Uani 1 1 d . . .
H33 H 0.0294 -0.0039 0.2357 0.053 Uiso 1 1 calc R . .
C34 C -0.0239(4) 0.0122(2) 0.3306(3) 0.0416(13) Uani 1 1 d . . .
H34 H -0.0894 -0.0144 0.3214 0.050 Uiso 1 1 calc R . .
C35 C 0.0031(3) 0.0443(2) 0.3946(3) 0.0390(12) Uani 1 1 d . . .
H35 H -0.0430 0.0388 0.4304 0.047 Uiso 1 1 calc R . .
C36 C 0.0980(3) 0.0849(2) 0.4071(2) 0.0325(11) Uani 1 1 d . . .
H36 H 0.1145 0.1068 0.4517 0.039 Uiso 1 1 calc R . .
C37 C 0.2523(3) 0.2302(2) 0.3393(2) 0.0259(10) Uani 1 1 d . . .
C38 C 0.1787(3) 0.2450(3) 0.2808(2) 0.0340(11) Uani 1 1 d . . .
H38 H 0.1360 0.2054 0.2604 0.041 Uiso 1 1 calc R . .
C39 C 0.1660(4) 0.3159(3) 0.2513(2) 0.0434(13) Uani 1 1 d . . .
H39 H 0.1144 0.3238 0.2123 0.052 Uiso 1 1 calc R . .
C40 C 0.2280(4) 0.3739(3) 0.2786(3) 0.0467(14) Uani 1 1 d . . .
H40 H 0.2208 0.4219 0.2582 0.056 Uiso 1 1 calc R . .
C41 C 0.3003(4) 0.3615(3) 0.3358(3) 0.0470(14) Uani 1 1 d . . .
H41 H 0.3433 0.4012 0.3553 0.056 Uiso 1 1 calc R . .
C42 C 0.3114(3) 0.2917(2) 0.3654(2) 0.0358(12) Uani 1 1 d . . .
H42 H 0.3617 0.2853 0.4054 0.043 Uiso 1 1 calc R . .
C43 C 0.3194(3) 0.1508(2) 0.4536(2) 0.0249(10) Uani 1 1 d . . .
C44 C 0.2656(3) 0.1942(2) 0.4995(2) 0.0335(11) Uani 1 1 d . . .
H44 H 0.2070 0.2239 0.4806 0.040 Uiso 1 1 calc R . .
C45 C 0.2935(3) 0.1959(3) 0.5708(2) 0.0392(12) Uani 1 1 d . . .
H45 H 0.2536 0.2254 0.5998 0.047 Uiso 1 1 calc R . .
C46 C 0.3799(4) 0.1541(3) 0.5996(2) 0.0427(13) Uani 1 1 d . . .
H46 H 0.3998 0.1546 0.6485 0.051 Uiso 1 1 calc R . .
C47 C 0.4371(4) 0.1118(3) 0.5564(2) 0.0371(12) Uani 1 1 d . . .
H47 H 0.4972 0.0834 0.5755 0.045 Uiso 1 1 calc R . .
C48 C 0.4067(3) 0.1110(2) 0.4858(2) 0.0284(11) Uani 1 1 d . . .
H48 H 0.4475 0.0816 0.4572 0.034 Uiso 1 1 calc R . .
C1S C 0.8045(5) 0.0891(4) 0.1950(3) 0.0710(18) Uiso 1 1 d . . .
C2S C 0.8313(5) 0.1559(4) 0.2361(4) 0.107(2) Uiso 1 1 d . . .
H2S1 H 0.7970 0.1537 0.2794 0.161 Uiso 1 1 calc R . .
H2S2 H 0.8055 0.1997 0.2093 0.161 Uiso 1 1 calc R . .
H2S3 H 0.9095 0.1591 0.2471 0.161 Uiso 1 1 calc R . .
Cl2 Cl 1.05944(9) 0.35602(7) 0.55652(7) 0.0480(4) Uani 1 1 d . . .
N1 N 0.7374(3) 0.28788(17) 0.46845(16) 0.0243(8) Uani 1 1 d . . .
N2 N 0.8782(3) 0.22487(18) 0.57230(17) 0.0308(9) Uani 1 1 d . . .
N3 N 0.8050(3) 0.41401(19) 0.54253(18) 0.0312(9) Uani 1 1 d . . .
N4 N 0.9193(3) 0.3270(2) 0.40601(17) 0.0323(9) Uani 1 1 d . . .
N1S N 0.7875(4) 0.0349(3) 0.1653(3) 0.0884(17) Uiso 1 1 d . . .
Ni1 Ni 0.89116(4) 0.32312(3) 0.51201(3) 0.02807(17) Uani 1 1 d . . .

loop_
_atom_site_aniso_label
_atom_site_aniso_U_11
_atom_site_aniso_U_22
_atom_site_aniso_U_33
_atom_site_aniso_U_23
_atom_site_aniso_U_13
_atom_site_aniso_U_12
B1 0.023(3) 0.029(3) 0.024(3) 0.005(2) -0.003(2) 0.000(2)
C1 0.027(3) 0.024(2) 0.029(3) 0.002(2) 0.001(2) -0.002(2)
C2 0.036(3) 0.029(3) 0.032(3) 0.002(2) -0.011(2) -0.005(2)
C3 0.036(3) 0.024(3) 0.042(3) -0.004(2) -0.005(2) -0.008(2)
C4 0.035(3) 0.021(2) 0.058(3) 0.002(2) 0.000(3) -0.002(2)
C5 0.032(3) 0.029(3) 0.038(3) 0.010(2) -0.005(2) -0.007(2)
C6 0.027(2) 0.026(2) 0.030(3) -0.001(2) 0.003(2) -0.007(2)
C7 0.041(3) 0.045(3) 0.059(4) 0.009(3) -0.020(3) -0.010(3)
C8 0.078(4) 0.046(3) 0.031(3) -0.002(2) 0.002(3) -0.015(3)
C9 0.030(3) 0.023(2) 0.027(2) 0.002(2) 0.0043(19) -0.004(2)
C10 0.033(3) 0.040(3) 0.042(3) -0.005(2) 0.007(2) -0.014(2)
C11 0.035(3) 0.064(4) 0.064(4) -0.012(3) 0.018(3) -0.018(3)
C12 0.052(4) 0.072(4) 0.091(5) -0.044(4) 0.037(3) -0.017(3)
C13 0.051(4) 0.050(4) 0.076(4) -0.024(3) 0.022(3) -0.014(3)
C14 0.033(3) 0.029(3) 0.037(3) -0.004(2) 0.007(2) -0.010(2)
C15 0.053(3) 0.048(3) 0.042(3) -0.014(3) -0.002(3) -0.017(3)
C16 0.052(3) 0.038(3) 0.049(3) 0.005(3) 0.006(3) -0.003(3)
C17 0.032(3) 0.018(2) 0.021(2) 0.0006(19) 0.001(2) -0.0043(19)
C18 0.028(3) 0.031(3) 0.037(3) 0.005(2) -0.001(2) 0.001(2)
C19 0.049(3) 0.035(3) 0.034(3) 0.003(2) -0.015(2) 0.007(2)
C20 0.061(4) 0.038(3) 0.027(3) 0.002(2) 0.004(3) 0.006(3)
C21 0.054(3) 0.040(3) 0.030(3) 0.003(2) 0.012(3) 0.000(3)
C22 0.031(3) 0.027(2) 0.023(2) -0.003(2) 0.004(2) -0.003(2)
C23 0.044(3) 0.069(4) 0.046(3) 0.002(3) 0.014(3) -0.022(3)
C24 0.039(3) 0.052(3) 0.044(3) -0.008(3) 0.006(2) 0.012(3)
C25 0.029(3) 0.022(2) 0.021(2) 0.0009(19) -0.0091(19) -0.002(2)
C26 0.028(3) 0.025(3) 0.024(3) 0.002(2) -0.001(2) 0.002(2)
C27 0.032(3) 0.031(3) 0.032(3) -0.003(2) -0.008(2) 0.001(2)
C28 0.029(3) 0.043(3) 0.033(3) -0.009(2) 0.004(2) 0.008(2)
C29 0.028(3) 0.041(3) 0.037(3) 0.000(2) 0.000(2) -0.001(2)
C30 0.035(3) 0.025(3) 0.028(3) 0.003(2) -0.004(2) 0.002(2)
C31 0.022(2) 0.022(2) 0.036(3) 0.005(2) -0.008(2) 0.009(2)
C32 0.034(3) 0.041(3) 0.040(3) -0.003(2) -0.002(2) -0.007(2)
C33 0.042(3) 0.040(3) 0.047(3) -0.008(3) -0.010(3) -0.006(3)
C34 0.032(3) 0.034(3) 0.055(4) 0.001(3) -0.011(3) -0.009(2)
C35 0.025(3) 0.037(3) 0.056(4) 0.007(3) 0.005(2) -0.002(2)
C36 0.029(3) 0.027(3) 0.041(3) -0.004(2) 0.004(2) 0.004(2)
C37 0.022(2) 0.025(2) 0.031(3) -0.003(2) 0.005(2) 0.002(2)
C38 0.030(3) 0.044(3) 0.029(3) 0.001(2) 0.006(2) 0.006(2)
C39 0.042(3) 0.050(3) 0.039(3) 0.020(3) 0.006(2) 0.015(3)
C40 0.049(4) 0.030(3) 0.064(4) 0.019(3) 0.023(3) 0.019(3)
C41 0.053(4) 0.024(3) 0.067(4) 0.003(3) 0.016(3) 0.006(2)
C42 0.036(3) 0.025(3) 0.047(3) 0.005(2) 0.004(2) 0.003(2)
C43 0.024(2) 0.023(2) 0.028(3) 0.001(2) 0.003(2) -0.003(2)
C44 0.025(3) 0.040(3) 0.035(3) -0.005(2) -0.004(2) -0.004(2)
C45 0.028(3) 0.052(3) 0.037(3) -0.010(2) 0.002(2) 0.000(2)
C46 0.042(3) 0.060(4) 0.025(3) -0.002(2) 0.000(2) -0.008(3)
C47 0.031(3) 0.047(3) 0.032(3) 0.012(2) -0.003(2) 0.001(2)
C48 0.027(3) 0.028(3) 0.030(3) 0.003(2) 0.003(2) -0.002(2)
Cl2 0.0359(7) 0.0502(8) 0.0554(9) 0.0061(6) -0.0069(6) -0.0181(6)
N1 0.029(2) 0.0217(19) 0.022(2) 0.0016(16) -0.0005(16) -0.0030(16)
N2 0.036(2) 0.030(2) 0.026(2) 0.0002(17) -0.0027(18) -0.0095(18)
N3 0.033(2) 0.030(2) 0.031(2) -0.0017(18) 0.0016(17) -0.0102(18)
N4 0.027(2) 0.039(2) 0.032(2) -0.0025(19) 0.0058(17) -0.0058(19)
Ni1 0.0283(3) 0.0269(3) 0.0284(3) 0.0015(3) -0.0001(2) -0.0078(3)

loop_
_atom_type_symbol
_atom_type_description
_atom_type_scat_dispersion_real
_atom_type_scat_dispersion_imag
_atom_type_scat_source
C C 0.0033 0.0016 'International Tables Vol C Tables 4.2.6.8 and 6.1.1.4'
H H 0.0000 0.0000 'International Tables Vol C Tables 4.2.6.8 and 6.1.1.4'
B B 0.0013 0.0007 'International Tables Vol C Tables 4.2.6.8 and 6.1.1.4'
N N 0.0061 0.0033 'International Tables Vol C Tables 4.2.6.8 and 6.1.1.4'
Cl Cl 0.1484 0.1585 'International Tables Vol C Tables 4.2.6.8 and 6.1.1.4'
Ni Ni 0.3393 1.1124 'International Tables Vol C Tables 4.2.6.8 and 6.1.1.4'

loop_
_geom_angle_atom_site_label_1
_geom_angle_atom_site_label_2
_geom_angle_atom_site_label_3
_geom_angle
_geom_angle_site_symmetry_1
_geom_angle_site_symmetry_3
_geom_angle_publ_flag
C37 B1 C43 110.6(4) . . ?
C37 B1 C25 107.7(3) . . ?
C43 B1 C25 109.7(3) . . ?
C37 B1 C31 109.6(3) . . ?
C43 B1 C31 109.5(3) . . ?
C25 B1 C31 109.7(3) . . ?
C2 C1 C6 119.0(4) . . ?
C2 C1 N1 123.2(4) . . ?
C6 C1 N1 117.8(4) . . ?
C3 C2 C1 120.6(4) . . ?
C3 C2 H2 119.7 . . ?
C1 C2 H2 119.7 . . ?
C4 C3 C2 120.0(4) . . ?
C4 C3 H3 120.0 . . ?
C2 C3 H3 120.0 . . ?
C3 C4 C5 120.4(4) . . ?
C3 C4 H4 119.8 . . ?
C5 C4 H4 119.8 . . ?
C4 C5 C6 119.9(4) . . ?
C4 C5 H5 120.1 . . ?
C6 C5 H5 120.1 . . ?
C5 C6 C1 120.0(4) . . ?
C5 C6 N2 122.0(4) . . ?
C1 C6 N2 118.0(4) . . ?
N2 C7 H7A 109.5 . . ?
N2 C7 H7B 109.5 . . ?
H7A C7 H7B 109.5 . . ?
N2 C7 H7C 109.5 . . ?
H7A C7 H7C 109.5 . . ?
H7B C7 H7C 109.5 . . ?
N2 C8 H8A 109.5 . . ?
N2 C8 H8B 109.5 . . ?
H8A C8 H8B 109.5 . . ?
N2 C8 H8C 109.5 . . ?
H8A C8 H8C 109.5 . . ?
H8B C8 H8C 109.5 . . ?
C10 C9 C14 120.6(4) . . ?
C10 C9 N1 122.6(4) . . ?
C14 C9 N1 116.7(4) . . ?
C11 C10 C9 119.8(4) . . ?
C11 C10 H18 120.1 . . ?
C9 C10 H18 120.1 . . ?
C12 C11 C10 119.8(5) . . ?
C12 C11 H19 120.1 . . ?
C10 C11 H19 120.1 . . ?
C11 C12 C13 120.0(5) . . ?
C11 C12 H20 120.0 . . ?
C13 C12 H20 120.0 . . ?
C12 C13 C14 121.0(5) . . ?
C12 C13 H21 119.5 . . ?
C14 C13 H21 119.5 . . ?
C13 C14 C9 118.5(4) . . ?
C13 C14 N3 122.0(4) . . ?
C9 C14 N3 119.5(4) . . ?
N3 C15 H23A 109.5 . . ?
N3 C15 H23B 109.5 . . ?
H23A C15 H23B 109.5 . . ?
N3 C15 H23C 109.5 . . ?
H23A C15 H23C 109.5 . . ?
H23B C15 H23C 109.5 . . ?
N3 C16 H24A 109.5 . . ?
N3 C16 H24B 109.5 . . ?
H24A C16 H24B 109.5 . . ?
N3 C16 H24C 109.5 . . ?
H24A C16 H24C 109.5 . . ?
H24B C16 H24C 109.5 . . ?
C22 C17 C18 119.1(4) . . ?
C22 C17 N1 118.5(4) . . ?
C18 C17 N1 122.4(4) . . ?
C19 C18 C17 120.7(4) . . ?
C19 C18 H10 119.7 . . ?
C17 C18 H10 119.7 . . ?
C18 C19 C20 119.5(4) . . ?
C18 C19 H11 120.3 . . ?
C20 C19 H11 120.3 . . ?
C21 C20 C19 120.3(4) . . ?
C21 C20 H12 119.8 . . ?
C19 C20 H12 119.8 . . ?
C20 C21 C22 120.7(4) . . ?
C20 C21 H13 119.7 . . ?
C22 C21 H13 119.7 . . ?
C21 C22 C17 119.7(4) . . ?
C21 C22 N4 122.1(4) . . ?
C17 C22 N4 118.2(4) . . ?
N4 C23 H16A 109.5 . . ?
N4 C23 H16B 109.5 . . ?
H16A C23 H16B 109.5 . . ?
N4 C23 H16C 109.5 . . ?
H16A C23 H16C 109.5 . . ?
H16B C23 H16C 109.5 . . ?
N4 C24 H15A 109.5 . . ?
N4 C24 H15B 109.5 . . ?
H15A C24 H15B 109.5 . . ?
N4 C24 H15C 109.5 . . ?
H15A C24 H15C 109.5 . . ?
H15B C24 H15C 109.5 . . ?
C30 C25 C26 114.3(4) . . ?
C30 C25 B1 123.3(4) . . ?
C26 C25 B1 122.4(4) . . ?
C27 C26 C25 122.5(4) . . ?
C27 C26 H26 118.8 . . ?
C25 C26 H26 118.8 . . ?
C28 C27 C26 121.2(4) . . ?
C28 C27 H27 119.4 . . ?
C26 C27 H27 119.4 . . ?
C29 C28 C27 118.4(4) . . ?
C29 C28 H28 120.8 . . ?
C27 C28 H28 120.8 . . ?
C28 C29 C30 120.6(4) . . ?
C28 C29 H29 119.7 . . ?
C30 C29 H29 119.7 . . ?
C29 C30 C25 123.1(4) . . ?
C29 C30 H30 118.5 . . ?
C25 C30 H30 118.5 . . ?
C36 C31 C32 114.8(4) . . ?
C36 C31 B1 123.5(4) . . ?
C32 C31 B1 121.6(4) . . ?
C33 C32 C31 123.0(4) . . ?
C33 C32 H32 118.5 . . ?
C31 C32 H32 118.5 . . ?
C32 C33 C34 120.0(5) . . ?
C32 C33 H33 120.0 . . ?
C34 C33 H33 120.0 . . ?
C35 C34 C33 119.0(4) . . ?
C35 C34 H34 120.5 . . ?
C33 C34 H34 120.5 . . ?
C34 C35 C36 120.1(5) . . ?
C34 C35 H35 120.0 . . ?
C36 C35 H35 120.0 . . ?
C31 C36 C35 123.1(4) . . ?
C31 C36 H36 118.4 . . ?
C35 C36 H36 118.4 . . ?
C42 C37 C38 114.5(4) . . ?
C42 C37 B1 121.1(4) . . ?
C38 C37 B1 124.0(4) . . ?
C39 C38 C37 122.4(4) . . ?
C39 C38 H38 118.8 . . ?
C37 C38 H38 118.8 . . ?
C40 C39 C38 120.3(4) . . ?
C40 C39 H39 119.9 . . ?
C38 C39 H39 119.9 . . ?
C41 C40 C39 118.8(4) . . ?
C41 C40 H40 120.6 . . ?
C39 C40 H40 120.6 . . ?
C40 C41 C42 120.7(5) . . ?
C40 C41 H41 119.6 . . ?
C42 C41 H41 119.6 . . ?
C41 C42 C37 123.2(4) . . ?
C41 C42 H42 118.4 . . ?
C37 C42 H42 118.4 . . ?
C48 C43 C44 114.2(4) . . ?
C48 C43 B1 124.2(4) . . ?
C44 C43 B1 121.6(4) . . ?
C45 C44 C43 123.5(4) . . ?
C45 C44 H44 118.2 . . ?
C43 C44 H44 118.2 . . ?
C44 C45 C46 119.4(4) . . ?
C44 C45 H45 120.3 . . ?
C46 C45 H45 120.3 . . ?
C47 C46 C45 119.3(4) . . ?
C47 C46 H46 120.3 . . ?
C45 C46 H46 120.3 . . ?
C48 C47 C46 119.8(4) . . ?
C48 C47 H47 120.1 . . ?
C46 C47 H47 120.1 . . ?
C47 C48 C43 123.7(4) . . ?
C47 C48 H48 118.1 . . ?
C43 C48 H48 118.1 . . ?
N1S C1S C2S 176.3(7) . . ?
C1S C2S H2S1 109.5 . . ?
C1S C2S H2S2 109.5 . . ?
H2S1 C2S H2S2 109.5 . . ?
C1S C2S H2S3 109.5 . . ?
H2S1 C2S H2S3 109.5 . . ?
H2S2 C2S H2S3 109.5 . . ?
C17 N1 C9 111.6(3) . . ?
C17 N1 C1 112.6(3) . . ?
C9 N1 C1 113.6(3) . . ?
C17 N1 Ni1 107.1(2) . . ?
C9 N1 Ni1 105.8(2) . . ?
C1 N1 Ni1 105.5(2) . . ?
C6 N2 C8 110.3(3) . . ?
C6 N2 C7 111.0(3) . . ?
C8 N2 C7 107.2(3) . . ?
C6 N2 Ni1 106.0(2) . . ?
C8 N2 Ni1 111.3(3) . . ?
C7 N2 Ni1 111.1(3) . . ?
C14 N3 C16 109.6(3) . . ?
C14 N3 C15 111.0(3) . . ?
C16 N3 C15 107.8(3) . . ?
C14 N3 Ni1 106.7(3) . . ?
C16 N3 Ni1 110.1(3) . . ?
C15 N3 Ni1 111.7(3) . . ?
C22 N4 C23 111.7(3) . . ?
C22 N4 C24 109.3(3) . . ?
C23 N4 C24 109.0(3) . . ?
C22 N4 Ni1 108.1(2) . . ?
C23 N4 Ni1 115.6(3) . . ?
C24 N4 Ni1 102.7(3) . . ?
N3 Ni1 N1 82.69(13) . . ?
N3 Ni1 N4 113.09(14) . . ?
N1 Ni1 N4 82.10(13) . . ?
N3 Ni1 N2 115.33(14) . . ?
N1 Ni1 N2 81.32(13) . . ?
N4 Ni1 N2 125.81(14) . . ?
N3 Ni1 Cl2 100.05(10) . . ?
N1 Ni1 Cl2 177.26(10) . . ?
N4 Ni1 Cl2 96.62(10) . . ?
N2 Ni1 Cl2 97.56(10) . . ?

loop_
_geom_bond_atom_site_label_1
_geom_bond_atom_site_label_2
_geom_bond_distance
_geom_bond_site_symmetry_2
_geom_bond_publ_flag
B1 C37 1.634(6) . ?
B1 C43 1.636(6) . ?
B1 C25 1.644(6) . ?
B1 C31 1.659(6) . ?
C1 C2 1.384(5) . ?
C1 C6 1.393(5) . ?
C1 N1 1.471(5) . ?
C2 C3 1.375(5) . ?
C2 H2 0.9500 . ?
C3 C4 1.370(6) . ?
C3 H3 0.9500 . ?
C4 C5 1.379(6) . ?
C4 H4 0.9500 . ?
C5 C6 1.382(5) . ?
C5 H5 0.9500 . ?
C6 N2 1.466(5) . ?
C7 N2 1.492(5) . ?
C7 H7A 0.9800 . ?
C7 H7B 0.9800 . ?
C7 H7C 0.9800 . ?
C8 N2 1.490(5) . ?
C8 H8A 0.9800 . ?
C8 H8B 0.9800 . ?
C8 H8C 0.9800 . ?
C9 C10 1.382(5) . ?
C9 C14 1.384(5) . ?
C9 N1 1.471(5) . ?
C10 C11 1.379(6) . ?
C10 H18 0.9500 . ?
C11 C12 1.375(6) . ?
C11 H19 0.9500 . ?
C12 C13 1.376(6) . ?
C12 H20 0.9500 . ?
C13 C14 1.381(6) . ?
C13 H21 0.9500 . ?
C14 N3 1.463(5) . ?
C15 N3 1.497(5) . ?
C15 H23A 0.9800 . ?
C15 H23B 0.9800 . ?
C15 H23C 0.9800 . ?
C16 N3 1.486(5) . ?
C16 H24A 0.9800 . ?
C16 H24B 0.9800 . ?
C16 H24C 0.9800 . ?
C17 C22 1.387(5) . ?
C17 C18 1.398(5) . ?
C17 N1 1.470(5) . ?
C18 C19 1.380(6) . ?
C18 H10 0.9500 . ?
C19 C20 1.381(6) . ?
C19 H11 0.9500 . ?
C20 C21 1.373(6) . ?
C20 H12 0.9500 . ?
C21 C22 1.387(6) . ?
C21 H13 0.9500 . ?
C22 N4 1.455(5) . ?
C23 N4 1.493(5) . ?
C23 H16A 0.9800 . ?
C23 H16B 0.9800 . ?
C23 H16C 0.9800 . ?
C24 N4 1.500(5) . ?
C24 H15A 0.9800 . ?
C24 H15B 0.9800 . ?
C24 H15C 0.9800 . ?
C25 C30 1.403(5) . ?
C25 C26 1.413(5) . ?
C26 C27 1.385(5) . ?
C26 H26 0.9500 . ?
C27 C28 1.379(6) . ?
C27 H27 0.9500 . ?
C28 C29 1.369(6) . ?
C28 H28 0.9500 . ?
C29 C30 1.396(6) . ?
C29 H29 0.9500 . ?
C30 H30 0.9500 . ?
C31 C36 1.387(6) . ?
C31 C32 1.410(6) . ?
C32 C33 1.379(6) . ?
C32 H32 0.9500 . ?
C33 C34 1.387(6) . ?
C33 H33 0.9500 . ?
C34 C35 1.373(6) . ?
C34 H34 0.9500 . ?
C35 C36 1.394(6) . ?
C35 H35 0.9500 . ?
C36 H36 0.9500 . ?
C37 C42 1.397(6) . ?
C37 C38 1.405(5) . ?
C38 C39 1.402(6) . ?
C38 H38 0.9500 . ?
C39 C40 1.374(6) . ?
C39 H39 0.9500 . ?
C40 C41 1.370(6) . ?
C40 H40 0.9500 . ?
C41 C42 1.383(6) . ?
C41 H41 0.9500 . ?
C42 H42 0.9500 . ?
C43 C48 1.397(5) . ?
C43 C44 1.404(5) . ?
C44 C45 1.385(6) . ?
C44 H44 0.9500 . ?
C45 C46 1.385(6) . ?
C45 H45 0.9500 . ?
C46 C47 1.384(6) . ?
C46 H46 0.9500 . ?
C47 C48 1.377(6) . ?
C47 H47 0.9500 . ?
C48 H48 0.9500 . ?
C1S N1S 1.141(7) . ?
C1S C2S 1.461(8) . ?
C2S H2S1 0.9800 . ?
C2S H2S2 0.9800 . ?
C2S H2S3 0.9800 . ?
Cl2 Ni1 2.2667(13) . ?
N1 Ni1 2.114(3) . ?
N2 Ni1 2.135(3) . ?
N3 Ni1 2.080(3) . ?
N4 Ni1 2.114(3) . ?

loop_
_geom_torsion_atom_site_label_1
_geom_torsion_atom_site_label_2
_geom_torsion_atom_site_label_3
_geom_torsion_atom_site_label_4
_geom_torsion
_geom_torsion_site_symmetry_1
_geom_torsion_site_symmetry_2
_geom_torsion_site_symmetry_3
_geom_torsion_site_symmetry_4
_geom_torsion_publ_flag
C6 C1 C2 C3 1.2(7) . . . . ?
N1 C1 C2 C3 -178.4(4) . . . . ?
C1 C2 C3 C4 1.4(7) . . . . ?
C2 C3 C4 C5 -1.8(7) . . . . ?
C3 C4 C5 C6 -0.3(7) . . . . ?
C4 C5 C6 C1 2.9(7) . . . . ?
C4 C5 C6 N2 -175.2(4) . . . . ?
C2 C1 C6 C5 -3.3(6) . . . . ?
N1 C1 C6 C5 176.2(4) . . . . ?
C2 C1 C6 N2 174.9(4) . . . . ?
N1 C1 C6 N2 -5.6(6) . . . . ?
C14 C9 C10 C11 4.6(7) . . . . ?
N1 C9 C10 C11 -174.6(4) . . . . ?
C9 C10 C11 C12 -1.6(8) . . . . ?
C10 C11 C12 C13 -0.8(9) . . . . ?
C11 C12 C13 C14 0.4(9) . . . . ?
C12 C13 C14 C9 2.5(8) . . . . ?
C12 C13 C14 N3 -177.0(5) . . . . ?
C10 C9 C14 C13 -4.9(7) . . . . ?
N1 C9 C14 C13 174.2(4) . . . . ?
C10 C9 C14 N3 174.6(4) . . . . ?
N1 C9 C14 N3 -6.3(6) . . . . ?
C22 C17 C18 C19 2.6(6) . . . . ?
N1 C17 C18 C19 -178.2(4) . . . . ?
C17 C18 C19 C20 0.1(6) . . . . ?
C18 C19 C20 C21 -2.3(7) . . . . ?
C19 C20 C21 C22 1.8(7) . . . . ?
C20 C21 C22 C17 1.0(7) . . . . ?
C20 C21 C22 N4 -178.3(4) . . . . ?
C18 C17 C22 C21 -3.2(6) . . . . ?
N1 C17 C22 C21 177.7(4) . . . . ?
C18 C17 C22 N4 176.1(4) . . . . ?
N1 C17 C22 N4 -3.0(5) . . . . ?
C37 B1 C25 C30 21.9(5) . . . . ?
C43 B1 C25 C30 -98.5(4) . . . . ?
C31 B1 C25 C30 141.2(4) . . . . ?
C37 B1 C25 C26 -160.1(4) . . . . ?
C43 B1 C25 C26 79.4(5) . . . . ?
C31 B1 C25 C26 -40.9(5) . . . . ?
C30 C25 C26 C27 -0.3(6) . . . . ?
B1 C25 C26 C27 -178.4(4) . . . . ?
C25 C26 C27 C28 -0.2(6) . . . . ?
C26 C27 C28 C29 0.7(6) . . . . ?
C27 C28 C29 C30 -0.7(6) . . . . ?
C28 C29 C30 C25 0.1(6) . . . . ?
C26 C25 C30 C29 0.4(6) . . . . ?
B1 C25 C30 C29 178.5(4) . . . . ?
C37 B1 C31 C36 -94.5(5) . . . . ?
C43 B1 C31 C36 26.9(5) . . . . ?
C25 B1 C31 C36 147.4(4) . . . . ?
C37 B1 C31 C32 81.8(5) . . . . ?
C43 B1 C31 C32 -156.7(4) . . . . ?
C25 B1 C31 C32 -36.3(5) . . . . ?
C36 C31 C32 C33 0.3(6) . . . . ?
B1 C31 C32 C33 -176.3(4) . . . . ?
C31 C32 C33 C34 0.9(7) . . . . ?
C32 C33 C34 C35 -1.8(7) . . . . ?
C33 C34 C35 C36 1.7(7) . . . . ?
C32 C31 C36 C35 -0.5(6) . . . . ?
B1 C31 C36 C35 176.1(4) . . . . ?
C34 C35 C36 C31 -0.5(7) . . . . ?
C43 B1 C37 C42 33.8(5) . . . . ?
C25 B1 C37 C42 -86.1(5) . . . . ?
C31 B1 C37 C42 154.6(4) . . . . ?
C43 B1 C37 C38 -153.5(4) . . . . ?
C25 B1 C37 C38 86.6(5) . . . . ?
C31 B1 C37 C38 -32.7(5) . . . . ?
C42 C37 C38 C39 -0.1(6) . . . . ?
B1 C37 C38 C39 -173.2(4) . . . . ?
C37 C38 C39 C40 1.3(7) . . . . ?
C38 C39 C40 C41 -1.4(7) . . . . ?
C39 C40 C41 C42 0.4(7) . . . . ?
C40 C41 C42 C37 0.8(7) . . . . ?
C38 C37 C42 C41 -0.9(6) . . . . ?
B1 C37 C42 C41 172.4(4) . . . . ?
C37 B1 C43 C48 -135.9(4) . . . . ?
C25 B1 C43 C48 -17.2(5) . . . . ?
C31 B1 C43 C48 103.2(4) . . . . ?
C37 B1 C43 C44 45.8(5) . . . . ?
C25 B1 C43 C44 164.5(4) . . . . ?
C31 B1 C43 C44 -75.1(5) . . . . ?
C48 C43 C44 C45 -2.1(6) . . . . ?
B1 C43 C44 C45 176.3(4) . . . . ?
C43 C44 C45 C46 1.2(7) . . . . ?
C44 C45 C46 C47 0.3(7) . . . . ?
C45 C46 C47 C48 -0.8(7) . . . . ?
C46 C47 C48 C43 -0.3(7) . . . . ?
C44 C43 C48 C47 1.6(6) . . . . ?
B1 C43 C48 C47 -176.8(4) . . . . ?
C22 C17 N1 C9 134.9(4) . . . . ?
C18 C17 N1 C9 -44.2(5) . . . . ?
C22 C17 N1 C1 -95.9(4) . . . . ?
C18 C17 N1 C1 84.9(5) . . . . ?
C22 C17 N1 Ni1 19.5(4) . . . . ?
C18 C17 N1 Ni1 -159.6(3) . . . . ?
C10 C9 N1 C17 87.5(5) . . . . ?
C14 C9 N1 C17 -91.7(4) . . . . ?
C10 C9 N1 C1 -41.1(5) . . . . ?
C14 C9 N1 C1 139.7(4) . . . . ?
C10 C9 N1 Ni1 -156.4(3) . . . . ?
C14 C9 N1 Ni1 24.5(4) . . . . ?
C2 C1 N1 C17 -36.3(5) . . . . ?
C6 C1 N1 C17 144.2(4) . . . . ?
C2 C1 N1 C9 91.9(5) . . . . ?
C6 C1 N1 C9 -87.7(4) . . . . ?
C2 C1 N1 Ni1 -152.7(4) . . . . ?
C6 C1 N1 Ni1 27.8(4) . . . . ?
C5 C6 N2 C8 -80.9(5) . . . . ?
C1 C6 N2 C8 101.0(4) . . . . ?
C5 C6 N2 C7 37.8(5) . . . . ?
C1 C6 N2 C7 -140.4(4) . . . . ?
C5 C6 N2 Ni1 158.6(3) . . . . ?
C1 C6 N2 Ni1 -19.6(4) . . . . ?
C13 C14 N3 C16 -77.3(5) . . . . ?
C9 C14 N3 C16 103.2(5) . . . . ?
C13 C14 N3 C15 41.7(6) . . . . ?
C9 C14 N3 C15 -137.8(4) . . . . ?
C13 C14 N3 Ni1 163.5(4) . . . . ?
C9 C14 N3 Ni1 -15.9(5) . . . . ?
C21 C22 N4 C23 35.7(5) . . . . ?
C17 C22 N4 C23 -143.5(4) . . . . ?
C21 C22 N4 C24 -84.9(5) . . . . ?
C17 C22 N4 C24 95.8(4) . . . . ?
C21 C22 N4 Ni1 164.0(3) . . . . ?
C17 C22 N4 Ni1 -15.3(4) . . . . ?
C14 N3 Ni1 N1 22.5(3) . . . . ?
C16 N3 Ni1 N1 -96.3(3) . . . . ?
C15 N3 Ni1 N1 144.0(3) . . . . ?
C14 N3 Ni1 N4 100.7(3) . . . . ?
C16 N3 Ni1 N4 -18.1(3) . . . . ?
C15 N3 Ni1 N4 -137.9(3) . . . . ?
C14 N3 Ni1 N2 -54.2(3) . . . . ?
C16 N3 Ni1 N2 -173.0(3) . . . . ?
C15 N3 Ni1 N2 67.2(3) . . . . ?
C14 N3 Ni1 Cl2 -157.6(2) . . . . ?
C16 N3 Ni1 Cl2 83.6(3) . . . . ?
C15 N3 Ni1 Cl2 -36.2(3) . . . . ?
C17 N1 Ni1 N3 93.7(2) . . . . ?
C9 N1 Ni1 N3 -25.5(2) . . . . ?
C1 N1 Ni1 N3 -146.2(3) . . . . ?
C17 N1 Ni1 N4 -21.0(2) . . . . ?
C9 N1 Ni1 N4 -140.2(3) . . . . ?
C1 N1 Ni1 N4 99.1(3) . . . . ?
C17 N1 Ni1 N2 -149.2(3) . . . . ?
C9 N1 Ni1 N2 91.6(2) . . . . ?
C1 N1 Ni1 N2 -29.1(2) . . . . ?
C17 N1 Ni1 Cl2 -83(2) . . . . ?
C9 N1 Ni1 Cl2 157.7(19) . . . . ?
C1 N1 Ni1 Cl2 37(2) . . . . ?
C22 N4 Ni1 N3 -58.7(3) . . . . ?
C23 N4 Ni1 N3 67.4(3) . . . . ?
C24 N4 Ni1 N3 -174.1(2) . . . . ?
C22 N4 Ni1 N1 19.8(3) . . . . ?
C23 N4 Ni1 N1 145.9(3) . . . . ?
C24 N4 Ni1 N1 -95.6(3) . . . . ?
C22 N4 Ni1 N2 93.1(3) . . . . ?
C23 N4 Ni1 N2 -140.8(3) . . . . ?
C24 N4 Ni1 N2 -22.4(3) . . . . ?
C22 N4 Ni1 Cl2 -162.6(2) . . . . ?
C23 N4 Ni1 Cl2 -36.5(3) . . . . ?
C24 N4 Ni1 Cl2 81.9(2) . . . . ?
C6 N2 Ni1 N3 104.3(3) . . . . ?
C8 N2 Ni1 N3 -15.6(3) . . . . ?
C7 N2 Ni1 N3 -135.1(3) . . . . ?
C6 N2 Ni1 N1 26.7(3) . . . . ?
C8 N2 Ni1 N1 -93.2(3) . . . . ?
C7 N2 Ni1 N1 147.3(3) . . . . ?
C6 N2 Ni1 N4 -46.9(3) . . . . ?
C8 N2 Ni1 N4 -166.9(3) . . . . ?
C7 N2 Ni1 N4 73.7(3) . . . . ?
C6 N2 Ni1 Cl2 -150.8(2) . . . . ?
C8 N2 Ni1 Cl2 89.3(3) . . . . ?
C7 N2 Ni1 Cl2 -30.2(3) . . . . ?
